data_7022285
loop_
_publ_author_name
'Abdulmalic, Mohammad A.'
'Aliabadi, Azar'
'Petr, Andreas'
'Kataev, Vladislav'
'R\"uffer, Tobias'

_publ_section_title
;
 The formation of overlooked compounds in the reaction of methyl amine
 with the diethyl ester of o-phenylenebis(oxamic acid) in MeOH.
;
_journal_issue 5
_journal_name_full 'Dalton transactions (Cambridge, England : 2003)'
_journal_page_first 1798
_journal_page_last 1809
_journal_paper_doi 10.1039/c2dt32259e
_journal_volume 42
_journal_year 2013
_chemical_formula_moiety 'C10 H4 Cu N2 O6, 2(C16 H36 N)'
_chemical_formula_sum 'C42 H76 Cu N4 O6'
_chemical_formula_weight 796.61
_chemical_name_systematic
;
?
;
_space_group_IT_number 15
_symmetry_cell_setting monoclinic
_symmetry_space_group_name_Hall '-C 2yc'
_symmetry_space_group_name_H-M 'C 1 2/c 1'
_atom_sites_solution_hydrogens geom
_atom_sites_solution_primary direct
_atom_sites_solution_secondary difmap
_audit_creation_method SHELXL-97
_cell_angle_alpha 90.00
_cell_angle_beta 91.897(4)
_cell_angle_gamma 90.00
_cell_formula_units_Z 4
_cell_length_a 18.5716(9)
_cell_length_b 17.2023(7)
_cell_length_c 14.1556(5)
_cell_measurement_reflns_used 4076
_cell_measurement_temperature 115
_cell_measurement_theta_max 62.6711
_cell_measurement_theta_min 4.6393
_cell_volume 4519.9(3)
_computing_cell_refinement
;
CrysAlisPro, Oxford Diffraction Ltd.,
Version 1.171.33.64 (release 22-03-2010 CrysAlis171 .NET)
(compiled Mar 22 2010,13:57:49)
;
_computing_data_collection
;
CrysAlisPro, Oxford Diffraction Ltd.,
Version 1.171.33.64 (release 22-03-2010 CrysAlis171 .NET)
(compiled Mar 22 2010,13:57:49)
;
_computing_data_reduction
;
CrysAlisPro, Oxford Diffraction Ltd.,
Version 1.171.33.64 (release 22-03-2010 CrysAlis171 .NET)
(compiled Mar 22 2010,13:57:49)
;
_computing_structure_refinement 'SHELXL-97 (Sheldrick, 1997)'
_computing_structure_solution 'SHELXS-97 (Sheldrick, 1997)'
_diffrn_ambient_temperature 115
_diffrn_measured_fraction_theta_full 0.944
_diffrn_measured_fraction_theta_max 0.944
_diffrn_measurement_device_type 'oxford gemini s'
_diffrn_measurement_method '\w scans'
_diffrn_radiation_monochromator graphite
_diffrn_radiation_source 'fine-focus sealed tube'
_diffrn_radiation_type CuK\a
_diffrn_radiation_wavelength 1.54184
_diffrn_reflns_av_R_equivalents 0.0333
_diffrn_reflns_av_sigmaI/netI 0.0369
_diffrn_reflns_limit_h_max 21
_diffrn_reflns_limit_h_min -21
_diffrn_reflns_limit_k_max 19
_diffrn_reflns_limit_k_min -16
_diffrn_reflns_limit_l_max 7
_diffrn_reflns_limit_l_min -16
_diffrn_reflns_number 6968
_diffrn_reflns_theta_full 62.76
_diffrn_reflns_theta_max 62.76
_diffrn_reflns_theta_min 4.64
_diffrn_standards_decay_% 0
_diffrn_standards_interval_count 50
_diffrn_standards_interval_time 10
_diffrn_standards_number 2
_exptl_absorpt_coefficient_mu 1.045
_exptl_absorpt_correction_T_max 0.9594
_exptl_absorpt_correction_T_min 0.7176
_exptl_absorpt_correction_type multi-scan
_exptl_absorpt_process_details
;
CrysAlisPro, Oxford Diffraction Ltd.,
Version 1.171.33.64 (release 22-03-2010 CrysAlis171 .NET)
(compiled Mar 22 2010,13:57:49)
Empirical absorption correction using spherical harmonics,
implemented in SCALE3 ABSPACK scaling algorithm.
;
_exptl_crystal_colour purple
_exptl_crystal_density_diffrn 1.171
_exptl_crystal_density_method 'not measured'
_exptl_crystal_description needle
_exptl_crystal_F_000 1732
_exptl_crystal_size_max 0.34
_exptl_crystal_size_mid 0.10
_exptl_crystal_size_min 0.04
_refine_diff_density_max 0.594
_refine_diff_density_min -0.310
_refine_diff_density_rms 0.063
_refine_ls_extinction_method none
_refine_ls_goodness_of_fit_ref 0.943
_refine_ls_hydrogen_treatment constr
_refine_ls_matrix_type full
_refine_ls_number_parameters 240
_refine_ls_number_reflns 3440
_refine_ls_number_restraints 0
_refine_ls_restrained_S_all 0.943
_refine_ls_R_factor_all 0.0639
_refine_ls_R_factor_gt 0.0496
_refine_ls_shift/su_max 0.000
_refine_ls_shift/su_mean 0.000
_refine_ls_structure_factor_coef Fsqd
_refine_ls_weighting_details 'calc w=1/[\s^2^(Fo^2^)+(0.0952P)^2^+0.0000P] where P=(Fo^2^+2Fc^2^)/3'
_refine_ls_weighting_scheme calc
_refine_ls_wR_factor_gt 0.1246
_refine_ls_wR_factor_ref 0.1300
_reflns_number_gt 2596
_reflns_number_total 3440
_reflns_threshold_expression >2sigma(I)
_cod_data_source_file c2dt32259e.txt
_cod_data_source_block cuopba
_cod_original_sg_symbol_H-M C2/c
_cod_database_code 7022285

loop_
_symmetry_equiv_pos_as_xyz
'x, y, z'
'-x, y, -z+1/2'
'x+1/2, y+1/2, z'
'-x+1/2, y+1/2, -z+1/2'
'-x, -y, -z'
'x, -y, z-1/2'
'-x+1/2, -y+1/2, -z'
'x+1/2, -y+1/2, z-1/2'

loop_
_atom_site_label
_atom_site_type_symbol
_atom_site_fract_x
_atom_site_fract_y
_atom_site_fract_z
_atom_site_U_iso_or_equiv
_atom_site_adp_type
_atom_site_occupancy
_atom_site_symmetry_multiplicity
_atom_site_calc_flag
_atom_site_refinement_flags
C1 C 0.38063(15) -0.14641(16) 1.15524(16) 0.0345(6) Uani 1 1 d .
C2 C 0.37344(16) -0.05615(17) 1.15548(16) 0.0374(6) Uani 1 1 d .
C3 C 0.46784(15) -0.24219(15) 1.22082(17) 0.0348(6) Uani 1 1 d .
C4 C 0.43898(16) -0.31262(16) 1.18984(18) 0.0396(7) Uani 1 1 d .
H4 H 0.3987 -0.3132 1.1490 0.048 Uiso 1 1 calc R
C5 C 0.47025(18) -0.38210(17) 1.2198(2) 0.0474(7) Uani 1 1 d .
H5 H 0.4508 -0.4291 1.1987 0.057 Uiso 1 1 calc R
C6 C 0.41570(15) -0.14448(15) 0.84371(17) 0.0341(6) Uani 1 1 d .
H6A H 0.4198 -0.0947 0.8120 0.041 Uiso 1 1 calc R
H6B H 0.4430 -0.1820 0.8084 0.041 Uiso 1 1 calc R
C7 C 0.45064(15) -0.13717(15) 0.94241(17) 0.0337(6) Uani 1 1 d .
H7A H 0.4322 -0.0915 0.9737 0.040 Uiso 1 1 calc R
H7B H 0.4391 -0.1824 0.9798 0.040 Uiso 1 1 calc R
C8 C 0.53173(16) -0.13053(17) 0.93453(18) 0.0395(6) Uani 1 1 d .
H8A H 0.5421 -0.0938 0.8848 0.047 Uiso 1 1 calc R
H8B H 0.5508 -0.1807 0.9165 0.047 Uiso 1 1 calc R
C9 C 0.56999(17) -0.10420(18) 1.02572(19) 0.0451(7) Uani 1 1 d .
H9A H 0.6209 -0.1013 1.0164 0.068 Uiso 1 1 calc R
H9B H 0.5608 -0.1408 1.0751 0.068 Uiso 1 1 calc R
H9C H 0.5524 -0.0539 1.0432 0.068 Uiso 1 1 calc R
C10 C 0.32642(15) -0.24657(14) 0.88796(16) 0.0335(6) Uani 1 1 d .
H10A H 0.3301 -0.2383 0.9557 0.040 Uiso 1 1 calc R
H10B H 0.2777 -0.2640 0.8728 0.040 Uiso 1 1 calc R
C11 C 0.37785(16) -0.31112(15) 0.86311(18) 0.0386(6) Uani 1 1 d .
H11A H 0.4268 -0.2962 0.8810 0.046 Uiso 1 1 calc R
H11B H 0.3754 -0.3202 0.7954 0.046 Uiso 1 1 calc R
C12 C 0.35747(19) -0.38553(17) 0.9154(2) 0.0479(7) Uani 1 1 d .
H12A H 0.3610 -0.3761 0.9829 0.057 Uiso 1 1 calc R
H12B H 0.3078 -0.3986 0.8991 0.057 Uiso 1 1 calc R
C13 C 0.4053(3) -0.4537(2) 0.8915(3) 0.0830(13) Uani 1 1 d .
H13A H 0.3906 -0.4987 0.9260 0.124 Uiso 1 1 calc R
H13B H 0.4544 -0.4414 0.9085 0.124 Uiso 1 1 calc R
H13C H 0.4010 -0.4641 0.8249 0.124 Uiso 1 1 calc R
C14 C 0.31617(15) -0.17276(15) 0.73463(16) 0.0341(6) Uani 1 1 d .
H14A H 0.3323 -0.1255 0.7046 0.041 Uiso 1 1 calc R
H14B H 0.3419 -0.2157 0.7069 0.041 Uiso 1 1 calc R
C15 C 0.23669(15) -0.18295(15) 0.71080(16) 0.0357(6) Uani 1 1 d .
H15A H 0.2096 -0.1417 0.7400 0.043 Uiso 1 1 calc R
H15B H 0.2203 -0.2322 0.7356 0.043 Uiso 1 1 calc R
C16 C 0.22333(17) -0.18094(18) 0.60392(18) 0.0432(7) Uani 1 1 d .
H16A H 0.2396 -0.1314 0.5798 0.052 Uiso 1 1 calc R
H16B H 0.2516 -0.2215 0.5752 0.052 Uiso 1 1 calc R
C17 C 0.14490(17) -0.19212(19) 0.57525(19) 0.0483(8) Uani 1 1 d .
H17A H 0.1394 -0.1904 0.5076 0.072 Uiso 1 1 calc R
H17B H 0.1167 -0.1515 0.6022 0.072 Uiso 1 1 calc R
H17C H 0.1287 -0.2416 0.5977 0.072 Uiso 1 1 calc R
C18 C 0.29081(15) -0.11039(15) 0.89008(16) 0.0325(6) Uani 1 1 d .
H18A H 0.2418 -0.1299 0.8892 0.039 Uiso 1 1 calc R
H18B H 0.3075 -0.1073 0.9556 0.039 Uiso 1 1 calc R
C19 C 0.29022(15) -0.02930(15) 0.84848(17) 0.0355(6) Uani 1 1 d .
H19A H 0.2815 -0.0324 0.7807 0.043 Uiso 1 1 calc R
H19B H 0.3370 -0.0053 0.8599 0.043 Uiso 1 1 calc R
C20 C 0.23234(17) 0.02065(17) 0.89175(18) 0.0432(7) Uani 1 1 d .
H20A H 0.1856 -0.0032 0.8801 0.052 Uiso 1 1 calc R
H20B H 0.2410 0.0237 0.9596 0.052 Uiso 1 1 calc R
C21 C 0.2322(2) 0.10205(18) 0.8500(2) 0.0531(8) Uani 1 1 d .
H21A H 0.1954 0.1325 0.8783 0.080 Uiso 1 1 calc R
H21B H 0.2228 0.0991 0.7830 0.080 Uiso 1 1 calc R
H21C H 0.2783 0.1259 0.8623 0.080 Uiso 1 1 calc R
N1 N 0.44058(12) -0.16804(12) 1.20153(13) 0.0346(5) Uani 1 1 d .
N2 N 0.33780(12) -0.16862(12) 0.83914(13) 0.0312(5) Uani 1 1 d .
O1 O 0.33429(10) -0.18800(11) 1.11507(12) 0.0400(5) Uani 1 1 d .
O2 O 0.42416(11) -0.01797(10) 1.20003(11) 0.0385(4) Uani 1 1 d .
O3 O 0.32072(11) -0.02600(12) 1.11463(12) 0.0456(5) Uani 1 1 d .
Cu1 Cu 0.5000 -0.08567(3) 1.2500 0.0344(2) Uani 1 2 d S

loop_
_atom_site_aniso_label
_atom_site_aniso_U_11
_atom_site_aniso_U_22
_atom_site_aniso_U_33
_atom_site_aniso_U_23
_atom_site_aniso_U_13
_atom_site_aniso_U_12
C1 0.0421(17) 0.0398(15) 0.0223(12) 0.0024(10) 0.0106(11) 0.0002(12)
C2 0.0445(17) 0.0430(15) 0.0253(12) 0.0002(11) 0.0084(12) 0.0015(13)
C3 0.0425(17) 0.0323(14) 0.0301(13) 0.0015(10) 0.0098(10) 0.0010(12)
C4 0.0471(19) 0.0344(15) 0.0380(14) -0.0041(10) 0.0097(12) -0.0044(12)
C5 0.058(2) 0.0333(15) 0.0519(17) -0.0055(12) 0.0147(12) -0.0053(14)
C6 0.0378(17) 0.0328(14) 0.0324(13) 0.0004(10) 0.0091(11) -0.0004(11)
C7 0.0396(16) 0.0297(13) 0.0321(13) -0.0011(10) 0.0068(10) -0.0014(11)
C8 0.0419(17) 0.0409(15) 0.0360(14) 0.0020(11) 0.0070(11) -0.0026(12)
C9 0.0430(18) 0.0491(17) 0.0432(15) -0.0006(12) 0.0029(12) -0.0055(13)
C10 0.0429(16) 0.0300(13) 0.0279(12) 0.0011(9) 0.0065(10) -0.0053(11)
C11 0.0460(17) 0.0331(15) 0.0370(14) -0.0005(10) 0.0075(11) 0.0005(12)
C12 0.066(2) 0.0330(15) 0.0451(16) 0.0006(11) 0.0078(14) -0.0012(14)
C13 0.116(4) 0.037(2) 0.098(3) 0.0091(18) 0.033(2) 0.018(2)
C14 0.0479(18) 0.0329(14) 0.0218(12) -0.0033(9) 0.0071(10) -0.0010(12)
C15 0.0464(17) 0.0336(14) 0.0276(12) -0.0031(10) 0.0076(11) -0.0046(12)
C16 0.055(2) 0.0451(16) 0.0296(14) -0.0011(11) 0.0060(12) -0.0005(13)
C17 0.057(2) 0.0541(19) 0.0334(14) -0.0030(12) 0.0002(13) -0.0076(15)
C18 0.0384(16) 0.0333(14) 0.0262(12) -0.0039(9) 0.0064(10) 0.0007(11)
C19 0.0410(16) 0.0335(14) 0.0319(13) -0.0026(10) 0.0018(10) -0.0017(11)
C20 0.0538(19) 0.0421(16) 0.0339(14) -0.0036(11) 0.0046(12) 0.0086(14)
C21 0.074(2) 0.0427(17) 0.0425(16) 0.0001(12) 0.0022(14) 0.0177(15)
N1 0.0410(15) 0.0340(12) 0.0291(11) -0.0001(8) 0.0046(9) 0.0006(10)
N2 0.0380(13) 0.0299(11) 0.0258(10) -0.0014(8) 0.0053(8) 0.0000(9)
O1 0.0402(12) 0.0476(11) 0.0324(9) -0.0016(8) 0.0033(8) -0.0080(9)
O2 0.0480(12) 0.0337(10) 0.0341(9) -0.0007(7) 0.0057(8) 0.0014(9)
O3 0.0479(13) 0.0502(12) 0.0386(10) 0.0032(8) -0.0002(8) 0.0120(10)
Cu1 0.0427(4) 0.0316(3) 0.0290(3) 0.000 0.0037(2) 0.000

loop_
_atom_type_symbol
_atom_type_description
_atom_type_scat_dispersion_real
_atom_type_scat_dispersion_imag
_atom_type_scat_source
C C 0.0181 0.0091 'International Tables Vol C Tables 4.2.6.8 and 6.1.1.4'
N N 0.0311 0.0180 'International Tables Vol C Tables 4.2.6.8 and 6.1.1.4'
O O 0.0492 0.0322 'International Tables Vol C Tables 4.2.6.8 and 6.1.1.4'
Cu Cu -1.9646 0.5888 'International Tables Vol C Tables 4.2.6.8 and 6.1.1.4'
H H 0.0000 0.0000 'International Tables Vol C Tables 4.2.6.8 and 6.1.1.4'

loop_
_geom_angle_atom_site_label_1
_geom_angle_atom_site_label_2
_geom_angle_atom_site_label_3
_geom_angle
_geom_angle_site_symmetry_1
_geom_angle_site_symmetry_3
O1 C1 N1 128.5(3) . .
O1 C1 C2 121.1(2) . .
N1 C1 C2 110.4(2) . .
O3 C2 O2 124.6(3) . .
O3 C2 C1 119.0(3) . .
O2 C2 C1 116.5(2) . .
C4 C3 N1 127.0(3) . .
C4 C3 C3 119.23(17) . 2_657
N1 C3 C3 113.81(15) . 2_657
C5 C4 C3 120.1(3) . .
C5 C4 H4 120.0 . .
C3 C4 H4 120.0 . .
C5 C5 C4 120.61(18) 2_657 .
C5 C5 H5 119.7 2_657 .
C4 C5 H5 119.7 . .
N2 C6 C7 116.18(19) . .
N2 C6 H6A 108.2 . .
C7 C6 H6A 108.2 . .
N2 C6 H6B 108.2 . .
C7 C6 H6B 108.2 . .
H6A C6 H6B 107.4 . .
C8 C7 C6 109.4(2) . .
C8 C7 H7A 109.8 . .
C6 C7 H7A 109.8 . .
C8 C7 H7B 109.8 . .
C6 C7 H7B 109.8 . .
H7A C7 H7B 108.2 . .
C7 C8 C9 113.4(2) . .
C7 C8 H8A 108.9 . .
C9 C8 H8A 108.9 . .
C7 C8 H8B 108.9 . .
C9 C8 H8B 108.9 . .
H8A C8 H8B 107.7 . .
C8 C9 H9A 109.5 . .
C8 C9 H9B 109.5 . .
H9A C9 H9B 109.5 . .
C8 C9 H9C 109.5 . .
H9A C9 H9C 109.5 . .
H9B C9 H9C 109.5 . .
C11 C10 N2 116.2(2) . .
C11 C10 H10A 108.2 . .
N2 C10 H10A 108.2 . .
C11 C10 H10B 108.2 . .
N2 C10 H10B 108.2 . .
H10A C10 H10B 107.4 . .
C10 C11 C12 109.4(2) . .
C10 C11 H11A 109.8 . .
C12 C11 H11A 109.8 . .
C10 C11 H11B 109.8 . .
C12 C11 H11B 109.8 . .
H11A C11 H11B 108.2 . .
C13 C12 C11 112.5(3) . .
C13 C12 H12A 109.1 . .
C11 C12 H12A 109.1 . .
C13 C12 H12B 109.1 . .
C11 C12 H12B 109.1 . .
H12A C12 H12B 107.8 . .
C12 C13 H13A 109.5 . .
C12 C13 H13B 109.5 . .
H13A C13 H13B 109.5 . .
C12 C13 H13C 109.5 . .
H13A C13 H13C 109.5 . .
H13B C13 H13C 109.5 . .
C15 C14 N2 116.50(19) . .
C15 C14 H14A 108.2 . .
N2 C14 H14A 108.2 . .
C15 C14 H14B 108.2 . .
N2 C14 H14B 108.2 . .
H14A C14 H14B 107.3 . .
C14 C15 C16 110.1(2) . .
C14 C15 H15A 109.6 . .
C16 C15 H15A 109.6 . .
C14 C15 H15B 109.6 . .
C16 C15 H15B 109.6 . .
H15A C15 H15B 108.2 . .
C17 C16 C15 112.8(2) . .
C17 C16 H16A 109.0 . .
C15 C16 H16A 109.0 . .
C17 C16 H16B 109.0 . .
C15 C16 H16B 109.0 . .
H16A C16 H16B 107.8 . .
C16 C17 H17A 109.5 . .
C16 C17 H17B 109.5 . .
H17A C17 H17B 109.5 . .
C16 C17 H17C 109.5 . .
H17A C17 H17C 109.5 . .
H17B C17 H17C 109.5 . .
C19 C18 N2 114.71(19) . .
C19 C18 H18A 108.6 . .
N2 C18 H18A 108.6 . .
C19 C18 H18B 108.6 . .
N2 C18 H18B 108.6 . .
H18A C18 H18B 107.6 . .
C18 C19 C20 111.1(2) . .
C18 C19 H19A 109.4 . .
C20 C19 H19A 109.4 . .
C18 C19 H19B 109.4 . .
C20 C19 H19B 109.4 . .
H19A C19 H19B 108.0 . .
C21 C20 C19 110.9(2) . .
C21 C20 H20A 109.5 . .
C19 C20 H20A 109.5 . .
C21 C20 H20B 109.5 . .
C19 C20 H20B 109.5 . .
H20A C20 H20B 108.1 . .
C20 C21 H21A 109.5 . .
C20 C21 H21B 109.5 . .
H21A C21 H21B 109.5 . .
C20 C21 H21C 109.5 . .
H21A C21 H21C 109.5 . .
H21B C21 H21C 109.5 . .
C1 N1 C3 130.2(2) . .
C1 N1 Cu1 115.79(18) . .
C3 N1 Cu1 113.97(18) . .
C6 N2 C14 106.09(18) . .
C6 N2 C18 111.27(19) . .
C14 N2 C18 110.71(19) . .
C6 N2 C10 111.7(2) . .
C14 N2 C10 111.29(18) . .
C18 N2 C10 105.84(18) . .
C2 O2 Cu1 112.34(17) . .
N1 Cu1 N1 84.19(13) 2_657 .
N1 Cu1 O2 84.87(9) 2_657 2_657
N1 Cu1 O2 168.24(9) . 2_657
N1 Cu1 O2 168.24(9) 2_657 .
N1 Cu1 O2 84.87(9) . .
O2 Cu1 O2 106.34(11) 2_657 .

loop_
_geom_bond_atom_site_label_1
_geom_bond_atom_site_label_2
_geom_bond_distance
_geom_bond_site_symmetry_2
C1 O1 1.242(3) .
C1 N1 1.326(4) .
C1 C2 1.558(4) .
C2 O3 1.235(3) .
C2 O2 1.295(3) .
C3 C4 1.390(4) .
C3 N1 1.396(3) .
C3 C3 1.430(6) 2_657
C4 C5 1.389(4) .
C4 H4 0.9300 .
C5 C5 1.375(7) 2_657
C5 H5 0.9300 .
C6 N2 1.505(4) .
C6 C7 1.526(4) .
C6 H6A 0.9700 .
C6 H6B 0.9700 .
C7 C8 1.518(4) .
C7 H7A 0.9700 .
C7 H7B 0.9700 .
C8 C9 1.522(4) .
C8 H8A 0.9700 .
C8 H8B 0.9700 .
C9 H9A 0.9600 .
C9 H9B 0.9600 .
C9 H9C 0.9600 .
C10 C11 1.514(4) .
C10 N2 1.526(3) .
C10 H10A 0.9700 .
C10 H10B 0.9700 .
C11 C12 1.532(4) .
C11 H11A 0.9700 .
C11 H11B 0.9700 .
C12 C13 1.515(5) .
C12 H12A 0.9700 .
C12 H12B 0.9700 .
C13 H13A 0.9600 .
C13 H13B 0.9600 .
C13 H13C 0.9600 .
C14 C15 1.513(4) .
C14 N2 1.522(3) .
C14 H14A 0.9700 .
C14 H14B 0.9700 .
C15 C16 1.526(4) .
C15 H15A 0.9700 .
C15 H15B 0.9700 .
C16 C17 1.511(4) .
C16 H16A 0.9700 .
C16 H16B 0.9700 .
C17 H17A 0.9600 .
C17 H17B 0.9600 .
C17 H17C 0.9600 .
C18 C19 1.514(4) .
C18 N2 1.525(3) .
C18 H18A 0.9700 .
C18 H18B 0.9700 .
C19 C20 1.521(4) .
C19 H19A 0.9700 .
C19 H19B 0.9700 .
C20 C21 1.520(4) .
C20 H20A 0.9700 .
C20 H20B 0.9700 .
C21 H21A 0.9600 .
C21 H21B 0.9600 .
C21 H21C 0.9600 .
N1 Cu1 1.910(2) .
O2 Cu1 1.9428(19) .
Cu1 N1 1.910(2) 2_657
Cu1 O2 1.9428(19) 2_657

loop_
_geom_torsion_atom_site_label_1
_geom_torsion_atom_site_label_2
_geom_torsion_atom_site_label_3
_geom_torsion_atom_site_label_4
_geom_torsion
_geom_torsion_site_symmetry_1
_geom_torsion_site_symmetry_4
O1 C1 C2 O3 -0.2(3) . .
N1 C1 C2 O3 179.4(2) . .
O1 C1 C2 O2 179.3(2) . .
N1 C1 C2 O2 -1.0(3) . .
N1 C3 C4 C5 -176.2(2) . .
C3 C3 C4 C5 3.5(4) 2_657 .
C3 C4 C5 C5 0.1(5) . 2_657
N2 C6 C7 C8 167.4(2) . .
C6 C7 C8 C9 166.5(2) . .
N2 C10 C11 C12 -178.1(2) . .
C10 C11 C12 C13 178.2(3) . .
N2 C14 C15 C16 176.5(2) . .
C14 C15 C16 C17 179.1(2) . .
N2 C18 C19 C20 169.8(2) . .
C18 C19 C20 C21 179.8(2) . .
O1 C1 N1 C3 -2.0(4) . .
C2 C1 N1 C3 178.4(2) . .
O1 C1 N1 Cu1 177.9(2) . .
C2 C1 N1 Cu1 -1.7(2) . .
C4 C3 N1 C1 4.1(4) . .
C3 C3 N1 C1 -175.6(2) 2_657 .
C4 C3 N1 Cu1 -175.8(2) . .
C3 C3 N1 Cu1 4.5(3) 2_657 .
C7 C6 N2 C14 -179.2(2) . .
C7 C6 N2 C18 60.3(3) . .
C7 C6 N2 C10 -57.8(3) . .
C15 C14 N2 C6 -170.2(2) . .
C15 C14 N2 C18 -49.3(3) . .
C15 C14 N2 C10 68.1(3) . .
C19 C18 N2 C6 62.2(3) . .
C19 C18 N2 C14 -55.5(3) . .
C19 C18 N2 C10 -176.2(2) . .
C11 C10 N2 C6 -47.4(3) . .
C11 C10 N2 C14 71.0(3) . .
C11 C10 N2 C18 -168.7(2) . .
O3 C2 O2 Cu1 -177.34(19) . .
C1 C2 O2 Cu1 3.1(3) . .
C1 N1 Cu1 N1 178.5(2) . 2_657
C3 N1 Cu1 N1 -1.62(12) . 2_657
C1 N1 Cu1 O2 -160.0(3) . 2_657
C3 N1 Cu1 O2 19.9(5) . 2_657
C1 N1 Cu1 O2 2.77(17) . .
C3 N1 Cu1 O2 -177.32(17) . .
C2 O2 Cu1 N1 -24.7(4) . 2_657
C2 O2 Cu1 N1 -3.24(16) . .
C2 O2 Cu1 O2 173.16(18) . 2_657
